data_2202320
loop_
_publ_author_name
'Dale, Sophie H.'
'Elsegood, Mark R. J.'

_publ_section_title
;
 Benzene-1,2,4,5-tetracarboxylic acid dihydrate at 160K
;
_journal_issue 8
_journal_name_full 'Acta Crystallographica Section E'
_journal_page_first o1087
_journal_page_last o1088
_journal_paper_doi 10.1107/S1600536803014351
_journal_volume 59
_journal_year 2003
_chemical_formula_iupac 'C10 H6 O8, 2H2 O'
_chemical_formula_moiety 'C10 H6 O8, 2H2 O'
_chemical_formula_sum 'C10 H10 O10'
_chemical_formula_weight 290.18
_chemical_name_systematic ?
_space_group_IT_number 2
_symmetry_cell_setting triclinic
_symmetry_space_group_name_Hall '-P 1'
_symmetry_space_group_name_H-M 'P -1'
_atom_sites_solution_hydrogens 'Geom except H1W&H2W coords freely refined'
_atom_sites_solution_primary direct
_atom_sites_solution_secondary 'All non-H atoms found by direct methods'
_audit_creation_method SHELXL-97
_cell_angle_alpha 71.941(3)
_cell_angle_beta 88.612(3)
_cell_angle_gamma 72.933(3)
_cell_formula_units_Z 1
_cell_length_a 5.4651(6)
_cell_length_b 6.4044(7)
_cell_length_c 9.1145(11)
_cell_measurement_reflns_used 1682
_cell_measurement_temperature 160(2)
_cell_measurement_theta_max 28.43
_cell_measurement_theta_min 3.50
_cell_volume 289.16(6)
_computing_cell_refinement 'SAINT (Siemens, 1994)'
_computing_data_collection 'SMART (Siemens, 1994)'
_computing_data_reduction SAINT
_computing_molecular_graphics SHELXTL
_computing_publication_material 'SHELXTL and local programs'
_computing_structure_refinement SHELXTL
_computing_structure_solution 'SHELXTL (Bruker, 1997)'
_diffrn_ambient_temperature 160(2)
_diffrn_measured_fraction_theta_full 0.988
_diffrn_measured_fraction_theta_max 0.988
_diffrn_measurement_device_type 'Bruker SMART 1K CCD'
_diffrn_measurement_method '\w rotation with narrow frames'
_diffrn_radiation_monochromator graphite
_diffrn_radiation_source 'fine-focus sealed tube'
_diffrn_radiation_type MoK\a
_diffrn_radiation_wavelength 0.71073
_diffrn_reflns_av_R_equivalents 0.0120
_diffrn_reflns_av_sigmaI/netI 0.0205
_diffrn_reflns_limit_h_max 6
_diffrn_reflns_limit_h_min -6
_diffrn_reflns_limit_k_max 6
_diffrn_reflns_limit_k_min -7
_diffrn_reflns_limit_l_max 9
_diffrn_reflns_limit_l_min -10
_diffrn_reflns_number 1735
_diffrn_reflns_theta_full 25.00
_diffrn_reflns_theta_max 25.00
_diffrn_reflns_theta_min 2.36
_diffrn_standards_decay_% 0
_diffrn_standards_number 0
_exptl_absorpt_coefficient_mu 0.154
_exptl_absorpt_correction_type none
_exptl_crystal_colour colourless
_exptl_crystal_density_diffrn 1.666
_exptl_crystal_density_method 'not measured'
_exptl_crystal_description plate
_exptl_crystal_F_000 150
_exptl_crystal_size_max 0.48
_exptl_crystal_size_mid 0.42
_exptl_crystal_size_min 0.09
_refine_diff_density_max 0.211
_refine_diff_density_min -0.249
_refine_ls_extinction_method none
_refine_ls_goodness_of_fit_ref 1.064
_refine_ls_hydrogen_treatment mixed
_refine_ls_matrix_type full
_refine_ls_number_parameters 99
_refine_ls_number_reflns 1010
_refine_ls_number_restraints 0
_refine_ls_restrained_S_all 1.064
_refine_ls_R_factor_all 0.0378
_refine_ls_R_factor_gt 0.0345
_refine_ls_shift/su_max <0.001
_refine_ls_shift/su_mean 0.000
_refine_ls_structure_factor_coef Fsqd
_refine_ls_weighting_details 'calc w = 1/[\s^2^(Fo^2^)+(0.0698P)^2^+0.025P] where P = (Fo^2^+2Fc^2^)/3'
_refine_ls_weighting_scheme calc
_refine_ls_wR_factor_gt 0.0946
_refine_ls_wR_factor_ref 0.0957
_reflns_number_gt 890
_reflns_number_total 1010
_reflns_threshold_expression I>2\s(I)
_cod_data_source_file bt6288.cif
_cod_data_source_block I
_cod_depositor_comments
;
The following automatic conversions were performed:
'_geom_bond_publ_flag' value 'Y' changed to 'y' according to
'/home/saulius/struct/CIF-dictionaries/cif_core.dic' dictionary named
'cif_core.dic' version 2.4.1 from 2010-06-29 (9 times).

Automatic conversion script
Id: cif_fix_enum 1527 2010-12-29 10:47:43Z saulius 

The following automatic conversions were performed:

'_geom_bond_publ_flag' value 'Y' changed to 'y' according to
/home/saulius/struct/CIF-dictionaries/cif_core.dic dictionary named
'cif_core.dic' version 2.4.1 from 2010-06-29 (9 times).

Automatic conversion script
Id: cif_fix_values 1715 2011-07-08 13:25:40Z adriana 
;
_cod_database_code 2202320
_cod_database_fobs_code 2202320

loop_
_symmetry_equiv_pos_as_xyz
'x, y, z'
'-x, -y, -z'

loop_
_atom_site_label
_atom_site_fract_x
_atom_site_fract_y
_atom_site_fract_z
_atom_site_U_iso_or_equiv
_atom_site_adp_type
_atom_site_calc_flag
_atom_site_refinement_flags
_atom_site_occupancy
_atom_site_disorder_assembly
_atom_site_disorder_group
_atom_site_type_symbol
C1 0.5163(3) 0.5658(3) 0.33991(17) 0.0186(3) Uani d . 1 . . C
C2 0.3875(2) 0.4051(2) 0.41155(16) 0.0186(4) Uani d . 1 . . C
C3 0.3710(3) 0.3411(2) 0.57104(16) 0.0190(4) Uani d . 1 . . C
H3 0.2824 0.2333 0.6193 0.023 Uiso calc R 1 . . H
C4 0.5177(3) 0.6566(2) 0.16703(16) 0.0190(3) Uani d . 1 . . C
O1 0.3269(2) 0.7850(2) 0.08578(12) 0.0286(3) Uani d . 1 . . O
O2 0.7443(2) 0.5934(2) 0.11496(12) 0.0263(3) Uani d . 1 . . O
H2 0.7315 0.6432 0.0178 0.040 Uiso calc R 1 . . H
C5 0.2794(3) 0.2929(2) 0.31782(16) 0.0186(3) Uani d . 1 . . C
O3 0.3523(2) 0.29257(19) 0.19038(12) 0.0260(3) Uani d . 1 . . O
O4 0.1121(2) 0.19434(19) 0.38730(12) 0.0256(3) Uani d . 1 . . O
H4 0.0548 0.1390 0.3282 0.038 Uiso calc R 1 . . H
O1W -0.0787(2) 1.0165(2) 0.21940(13) 0.0229(3) Uani d . 1 . . O
H1W 0.035(4) 0.942(4) 0.173(2) 0.034 Uiso d . 1 . . H
H2W -0.184(4) 1.101(4) 0.148(2) 0.034 Uiso d . 1 . . H

loop_
_atom_site_aniso_label
_atom_site_aniso_U_11
_atom_site_aniso_U_22
_atom_site_aniso_U_33
_atom_site_aniso_U_12
_atom_site_aniso_U_13
_atom_site_aniso_U_23
C1 0.0189(7) 0.0209(7) 0.0152(7) -0.0042(6) 0.0023(5) -0.0065(6)
C2 0.0176(7) 0.0223(8) 0.0157(8) -0.0045(6) 0.0019(6) -0.0074(6)
C3 0.0200(7) 0.0206(7) 0.0160(8) -0.0064(6) 0.0027(6) -0.0051(6)
C4 0.0231(7) 0.0205(7) 0.0165(8) -0.0085(6) 0.0018(6) -0.0084(6)
O1 0.0272(6) 0.0363(6) 0.0159(6) -0.0017(5) 0.0014(4) -0.0070(5)
O2 0.0242(6) 0.0401(7) 0.0128(6) -0.0080(5) 0.0045(4) -0.0075(5)
C5 0.0185(7) 0.0208(7) 0.0153(7) -0.0036(6) 0.0006(6) -0.0064(6)
O3 0.0297(6) 0.0380(7) 0.0173(6) -0.0143(5) 0.0054(5) -0.0147(5)
O4 0.0319(6) 0.0352(7) 0.0193(6) -0.0195(5) 0.0054(5) -0.0134(5)
O1W 0.0252(6) 0.0263(6) 0.0182(6) -0.0081(5) 0.0002(5) -0.0079(5)

loop_
_atom_type_symbol
_atom_type_description
_atom_type_scat_dispersion_real
_atom_type_scat_dispersion_imag
_atom_type_scat_source
C C 0.0033 0.0016 'International Tables Vol C Tables 4.2.6.8 and 6.1.1.4'
H H 0.0000 0.0000 'International Tables Vol C Tables 4.2.6.8 and 6.1.1.4'
O O 0.0106 0.0060 'International Tables Vol C Tables 4.2.6.8 and 6.1.1.4'

loop_
_geom_angle_atom_site_label_1
_geom_angle_atom_site_label_2
_geom_angle_atom_site_label_3
_geom_angle_site_symmetry_1
_geom_angle
C3 C1 C2 2_666 119.78(14)
C3 C1 C4 2_666 118.28(13)
C2 C1 C4 . 121.73(13)
C3 C2 C1 . 119.94(13)
C3 C2 C5 . 119.82(13)
C1 C2 C5 . 120.16(13)
C1 C3 C2 2_666 120.27(14)
C1 C3 H3 2_666 119.9
C2 C3 H3 . 119.9
O1 C4 O2 . 124.00(13)
O1 C4 C1 . 122.03(13)
O2 C4 C1 . 113.89(12)
C4 O2 H2 . 109.5
O3 C5 O4 . 125.09(13)
O3 C5 C2 . 121.02(13)
O4 C5 C2 . 113.87(12)
C5 O4 H4 . 109.5
H1W O1W H2W . 101.7(19)

loop_
_geom_bond_atom_site_label_1
_geom_bond_atom_site_label_2
_geom_bond_site_symmetry_2
_geom_bond_distance
_geom_bond_publ_flag
C1 C3 2_666 1.391(2) y
C1 C2 . 1.402(2) y
C1 C4 . 1.502(2) y
C2 C3 . 1.391(2) y
C2 C5 . 1.500(2) y
C3 H3 . 0.9500 ?
C4 O1 . 1.2120(18) y
C4 O2 . 1.3113(18) y
O2 H2 . 0.8400 ?
C5 O3 . 1.2191(18) y
C5 O4 . 1.3033(19) y
O4 H4 . 0.8400 ?
O1W H1W . 0.85(2) ?
O1W H2W . 0.81(2) ?

loop_
_geom_hbond_atom_site_label_D
_geom_hbond_atom_site_label_H
_geom_hbond_atom_site_label_A
_geom_hbond_site_symmetry_A
_geom_hbond_distance_DH
_geom_hbond_distance_HA
_geom_hbond_distance_DA
_geom_hbond_angle_DHA
O1W H1W O1 . 0.85(2) 1.92(2) 2.7664(16) 171.6(18)
O2 H2 O3 2_665 0.84 1.85 2.6724(14) 165
O4 H4 O1W 1_545 0.84 1.73 2.5656(14) 175
O1W H2W O1 2_575 0.81(2) 2.11(2) 2.8586(16) 152.0(19)
O1W H2W O3 1_465 0.81(2) 2.55(2) 3.0642(16) 122.4(17)

loop_
_geom_torsion_atom_site_label_1
_geom_torsion_atom_site_label_2
_geom_torsion_atom_site_label_3
_geom_torsion_atom_site_label_4
_geom_torsion_site_symmetry_1
_geom_torsion_site_symmetry_4
_geom_torsion
C3 C1 C2 C3 2_666 . 0.6(2)
C4 C1 C2 C3 . . -174.16(12)
C3 C1 C2 C5 2_666 . -176.23(12)
C4 C1 C2 C5 . . 9.0(2)
C1 C2 C3 C1 . 2_666 -0.6(2)
C5 C2 C3 C1 . 2_666 176.24(12)
C3 C1 C4 O1 2_666 . -104.97(17)
C2 C1 C4 O1 . . 69.8(2)
C3 C1 C4 O2 2_666 . 71.86(17)
C2 C1 C4 O2 . . -113.34(15)
C3 C2 C5 O3 . . -158.54(13)
C1 C2 C5 O3 . . 18.3(2)
C3 C2 C5 O4 . . 19.59(18)
C1 C2 C5 O4 . . -163.60(13)
